data_7011710
loop_
_publ_author_name
'Katharina Isele'
'Vanessa Broughton'
'Craig J. Matthews'
'Alan F. Williams'
'G\'erald Bernardinelli'
'Patrick Franz'
'Silvio Decurtins'

_publ_section_title
;
 1,2-Bis(2-benzimidazolyl)-1,2-ethanediol, a chiral, tridentate,
 facially coordinating ligand
;
_journal_issue 20
_journal_name_full 'J. Chem. Soc., Dalton Trans.'
_journal_page_first 3899
_journal_page_last 3905
_journal_paper_doi 10.1039/b203229e
_journal_year 2002
_chemical_formula_moiety
;
Cu (C18 H18 N4 O2)2 (Cl O4)2 (C H4 O) (H2 O)1.5
;
_chemical_formula_sum 'C37 H43 Cl2 Cu N8 O14.5'
_chemical_formula_weight 966.3
_chemical_name_systematic
;
Bis[(S,S)-1,2-bis(1methyl-benzimidazol-2-yl)-1,2-ethanediol] 
copper(II) diperchlorate, 
;
_space_group_IT_number 5
_symmetry_cell_setting monoclinic
_symmetry_Int_Tables_number 5
_symmetry_space_group_name_Hall 'C 2y'
_symmetry_space_group_name_H-M 'C 1 2 1'
_audit_conform_dict_name cif_core.dic
_audit_conform_dict_version 2.0.1
_audit_creation_date 2000-12-13
_audit_creation_method from_xtal_archive_file_using_CIFIO
_audit_update_record 2002-03-06
_cell_angle_alpha 90.00000
_cell_angle_beta 93.839(9)
_cell_angle_gamma 90.00000
_cell_formula_units_Z 4
_cell_length_a 23.7683(18)
_cell_length_b 11.3948(7)
_cell_length_c 16.5706(12)
_cell_measurement_reflns_used 8000
_cell_measurement_temperature 293
_cell_measurement_theta_max 25.8
_cell_measurement_theta_min 3.7
_cell_volume 4477.8(5)
_computing_cell_refinement 'CELL (Stoe & Cie, 1999)'
_computing_data_collection 'EXPOSE (Stoe & Cie, 1999)'
_computing_data_reduction 'XRED (Stoe & Cie, 1999)'
_computing_molecular_graphics xtal_gx3
_computing_publication_material xtal_CIFIO
_computing_structure_refinement xtal_CRYLSQ
_computing_structure_solution Multan_87
_diffrn_detector_area_resol_mean 6
_diffrn_measurement_device_type 'Stoe Ipds'
_diffrn_measurement_method \f
_diffrn_radiation_type MoK\a
_diffrn_radiation_wavelength .71073
_diffrn_reflns_av_R_equivalents .060
_diffrn_reflns_limit_h_max 29
_diffrn_reflns_limit_h_min -29
_diffrn_reflns_limit_k_max 13
_diffrn_reflns_limit_k_min -13
_diffrn_reflns_limit_l_max 20
_diffrn_reflns_limit_l_min -20
_diffrn_reflns_number .243760+05
_diffrn_reflns_theta_max 25.92
_diffrn_standards_decay_% 0
_exptl_absorpt_coefficient_mu .68
_exptl_absorpt_correction_T_max .9366
_exptl_absorpt_correction_T_min .8216
_exptl_absorpt_correction_type numerical
_exptl_absorpt_process_details 'XRED; Stoe & Cie, 1999'
_exptl_crystal_colour 'light violet'
_exptl_crystal_density_diffrn 1.433
_exptl_crystal_density_meas ?
_exptl_crystal_description prism
_exptl_crystal_size_max .30
_exptl_crystal_size_mid .27
_exptl_crystal_size_min .10
_refine_diff_density_max .654
_refine_diff_density_min -.603
_refine_ls_abs_structure_details Flack_xabs_refined
_refine_ls_abs_structure_Flack .05(3)
_refine_ls_extinction_method none
_refine_ls_goodness_of_fit_ref 2.712
_refine_ls_number_parameters 622
_refine_ls_number_reflns 5789
_refine_ls_R_factor_gt .066
_refine_ls_shift/su_max .02
_refine_ls_structure_factor_coef F
_refine_ls_weighting_scheme calc
_refine_ls_wR_factor_ref .076
_reflns_number_gt 5789
_reflns_number_total 8597
_reflns_threshold_expression 'refl observed if Fo > 4.0 \s(Fo)'
_cod_data_source_file b203229e.txt
_cod_data_source_block VIOLET
_cod_depositor_comments
;
The following automatic conversions were performed:

'_exptl_crystal_density_meas' value 'not_measured' was changed to '?'
- the value is perceived as not measured.

Automatic conversion script
Id: cif_fix_values 3008 2015-01-20 13:52:24Z robertas 
;
_cod_original_cell_volume 4477.8(6)
_cod_original_sg_symbol_H-M 'C 2'
_cod_original_formula_sum 'C37 H43 N8 O14.5 Cl2 Cu'
_cod_database_code 7011710

loop_
_symmetry_equiv_pos_as_xyz
+x,+y,+z
-x,+y,-z
1/2+x,1/2+y,+z
1/2-x,1/2+y,-z

loop_
_atom_site_label
_atom_site_fract_x
_atom_site_fract_y
_atom_site_fract_z
_atom_site_U_iso_or_equiv
_atom_site_occupancy
_atom_site_adp_type
Cu .24592(6) .50000 .24266(7) .0372(7) 1.00000 Uani
O1a .1404(4) .4867(11) .2684(5) .049(5) 1.00000 Uani
O2a .1058(5) .3463(10) .0736(7) .056(7) 1.00000 Uani
N1a .2049(4) .5697(10) .1454(6) .043(6) 1.00000 Uani
N2a .1266(5) .6302(12) .0755(7) .046(7) 1.00000 Uani
N3a .2273(4) .3363(9) .2029(6) .038(6) 1.00000 Uani
N4a .1841(5) .1772(10) .1510(7) .054(7) 1.00000 Uani
C1a .1497(6) .5573(11) .1347(7) .042(7) 1.00000 Uani
C2a .2197(6) .6580(12) .0905(7) .043(7) 1.00000 Uani
C3a .2716(6) .7093(12) .0776(7) .045(7) 1.00000 Uani
C4a .2724(6) .8022(13) .0232(8) .049(8) 1.00000 Uani
C5a .2213(7) .8410(12) -.0186(8) .053(8) 1.00000 Uani
C6a .1694(6) .7883(13) -.0062(7) .054(8) 1.00000 Uani
C7a .1699(6) .6972(11) .0482(7) .042(7) 1.00000 Uani
C8a .0677(6) .6313(14) .0415(10) .062(9) 1.00000 Uani
C9a .1184(5) .4765(11) .1865(7) .041(8) 1.00000 Uani
C10a .1216(5) .3494(13) .1584(8) .050(8) 1.00000 Uani
C11a .1781(5) .2927(11) .1735(7) .040(7) 1.00000 Uani
C12a .2676(6) .2459(11) .1997(7) .038(7) 1.00000 Uani
C13a .3237(6) .2405(13) .2201(8) .050(8) 1.00000 Uani
C14a .3529(7) .1369(13) .2012(9) .060(9) 1.00000 Uani
C15a .3258(9) .0437(15) .1669(11) .081(12) 1.00000 Uani
C16a .2664(8) .0433(12) .1476(10) .069(10) 1.00000 Uani
C17a .2401(6) .1464(12) .1653(8) .050(8) 1.00000 Uani
C18a .1414(7) .0969(13) .1137(11) .075(10) 1.00000 Uani
O1b .3447(4) .5305(8) .2112(5) .051(6) 1.00000 Uani
O2b .4016(5) .5953(9) .4163(6) .058(6) 1.00000 Uani
N1b .2675(5) .6659(10) .2780(6) .045(7) 1.00000 Uani
N2b .3266(5) .7976(10) .3190(7) .052(7) 1.00000 Uani
N3b .2835(5) .4352(9) .3486(6) .040(6) 1.00000 Uani
N4b .3508(5) .3681(10) .4368(6) .049(7) 1.00000 Uani
C1b .3196(6) .6915(11) .2929(7) .040(7) 1.00000 Uani
C2b .2371(6) .7653(11) .2934(7) .044(8) 1.00000 Uani
C3b .1775(6) .7838(13) .2806(9) .056(9) 1.00000 Uani
C4b .1602(8) .8964(17) .3042(10) .075(11) 1.00000 Uani
C5b .1975(8) .9822(18) .3343(11) .083(12) 1.00000 Uani
C6b .2570(9) .9585(15) .3431(12) .087(13) 1.00000 Uani
C7b .2740(6) .8484(13) .3201(8) .051(8) 1.00000 Uani
C8b .3789(7) .8602(14) .3472(10) .071(10) 1.00000 Uani
C9b .3660(6) .6017(11) .2773(7) .043(7) 1.00000 Uani
C10b .3843(6) .5274(11) .3508(7) .045(8) 1.00000 Uani
C11b .3373(6) .4427(12) .3773(7) .045(8) 1.00000 Uani
C12b .2612(6) .3518(12) .3969(7) .045(7) 1.00000 Uani
C13b .2040(6) .3151(13) .4000(7) .054(8) 1.00000 Uani
C14b .1943(8) .2306(15) .4572(10) .070(11) 1.00000 Uani
C15b .2373(10) .1841(16) .5097(9) .083(12) 1.00000 Uani
C16b .2936(9) .2176(14) .5087(9) .069(11) 1.00000 Uani
C17b .3022(6) .3078(13) .4510(8) .053(9) 1.00000 Uani
C18b .4057(7) .3476(16) .4797(8) .072(10) 1.00000 Uani
Cl1c .46370(16) .8240(5) .1436(3) .082(3) 1.00000 Uani
O1c .4071(7) .7920(19) .1475(17) .079(13) .70000 Uani
O2c .4661(10) .9445(19) .126(3) .16(3) .70000 Uani
O3c .4905(9) .808(4) .2166(13) .20(3) .70000 Uani
O4c .4893(9) .760(3) .0869(18) .17(3) .70000 Uani
O1c' .405(2) .797(5) .126(3) .10(3) .30000 Uiso
O2c' .469(3) .891(5) .215(3) .13(3) .30000 Uiso
O3c' .496(3) .720(5) .153(4) .16(4) .30000 Uiso
O4c' .4821(14) .885(4) .0837(19) .067(10) .30000 Uiso
Cl1d .5045(4) .3326(10) .2089(6) .093(7) .50000 Uani
O1d .4672(12) .312(3) .1399(17) .13(3) .50000 Uani
O2d .4726(14) .310(3) .2802(18) .15(3) .50000 Uani
O3d .5520(12) .257(3) .2071(18) .17(4) .50000 Uani
O4d .5236(13) .453(3) .209(2) .17(4) .50000 Uani
Cl1e .0174(6) .6834(13) .3254(7) .159(13) .50000 Uani
O1e .0173(13) .795(3) .3567(17) .13(3) .50000 Uani
O2e .0170(15) .688(4) .238(3) .17(4) .50000 Uani
O3e -.0307(13) .619(4) .346(3) .23(5) .50000 Uani
O4e .0716(7) .6196(13) .3566(9) .042(10) .50000 Uani
O1f .5485(15) .630(4) .361(2) .150(11) .60000 Uiso
C1f .502(3) .656(7) .410(5) .18(3) .60000 Uiso
O1f' .5164(16) .550(4) .388(3) .114(12) .40000 Uiso
C1f' .505(4) .685(9) .354(6) .15(3) .40000 Uiso
O1w .4170(6) .5317(14) .0996(8) .119(12) 1.00000 Uani
O2w .028(3) .565(6) .384(4) .23(3) .50000 Uiso
H3a .31115 .67812 .10978 .05000 1.00000 Uiso
H4a .31099 .84699 .01328 .05000 1.00000 Uiso
H5a .22330 .91139 -.06234 .05000 1.00000 Uiso
H6a .13098 .81720 -.03831 .05000 1.00000 Uiso
H81a .05298 .72017 .04910 .05000 1.00000 Uiso
H82a .06907 .61055 -.02232 .05000 1.00000 Uiso
H83a .03357 .57521 .06239 .05000 1.00000 Uiso
H9a .07420 .50231 .18206 .05000 1.00000 Uiso
H10a .09418 .30054 .19522 .05000 1.00000 Uiso
H13a .34536 .31334 .25014 .05000 1.00000 Uiso
H14a .39848 .13400 .21531 .05000 1.00000 Uiso
H15a .34834 -.03453 .15434 .05000 1.00000 Uiso
H16a .24610 -.03260 .12185 .05000 1.00000 Uiso
H181a .10877 .09588 .15517 .05000 1.00000 Uiso
H182a .12666 .14320 .05778 .05000 1.00000 Uiso
H183a .14659 .00707 .09454 .05000 1.00000 Uiso
H3b .14842 .71866 .25545 .05000 1.00000 Uiso
H4b .11540 .91320 .30077 .05000 1.00000 Uiso
H5b .18159 1.06943 .34874 .05000 1.00000 Uiso
H6b .28707 1.02182 .36743 .05000 1.00000 Uiso
H81b .37907 .94029 .30899 .05000 1.00000 Uiso
H82b .37308 .88600 .40877 .05000 1.00000 Uiso
H83b .41973 .82183 .34505 .05000 1.00000 Uiso
H9b .40388 .64621 .26259 .05000 1.00000 Uiso
H10b .42000 .47558 .33176 .05000 1.00000 Uiso
H13b .16991 .35366 .36021 .05000 1.00000 Uiso
H14b .15144 .19742 .46135 .05000 1.00000 Uiso
H15b .22486 .11928 .55324 .05000 1.00000 Uiso
H16b .32828 .18124 .54866 .05000 1.00000 Uiso
H181b .43262 .32337 .43283 .05000 1.00000 Uiso
H182b .41702 .43190 .50529 .05000 1.00000 Uiso
H183b .41581 .28467 .52882 .05000 1.00000 Uiso

loop_
_atom_site_aniso_label
_atom_site_aniso_U_11
_atom_site_aniso_U_22
_atom_site_aniso_U_33
_atom_site_aniso_U_12
_atom_site_aniso_U_13
_atom_site_aniso_U_23
Cu .0467(7) .0328(6) .0331(7) -.0000(10) .0097(5) -.0029(11)
O1a .064(5) .040(6) .044(4) -.006(6) .021(4) -.005(6)
O2a .050(7) .062(7) .056(6) .002(6) .009(5) -.013(6)
N1a .031(6) .057(8) .041(6) -.001(5) .014(5) .004(5)
N2a .039(7) .059(9) .039(6) .002(6) .002(6) -.001(6)
N3a .041(6) .032(6) .041(6) -.005(5) .014(5) -.002(5)
N4a .067(8) .037(7) .058(7) -.005(6) .004(6) -.001(6)
C1a .062(9) .026(7) .039(7) .003(6) .020(6) -.000(6)
C2a .065(9) .034(8) .032(6) .002(6) .008(6) .001(6)
C3a .052(8) .042(8) .042(7) .004(6) .011(6) -.010(7)
C4a .057(9) .053(9) .039(7) -.000(7) .021(6) .001(7)
C5a .094(11) .030(7) .035(7) -.015(8) .017(7) -.001(6)
C6a .079(10) .053(9) .031(6) .004(8) .003(6) .000(7)
C7a .053(8) .041(8) .034(6) .004(6) .010(6) .008(6)
C8a .038(8) .071(11) .077(10) .009(7) .002(7) .012(8)
C9a .051(7) .025(10) .047(6) -.007(6) .017(5) .001(6)
C10a .036(7) .058(9) .058(8) -.005(6) .008(6) -.005(7)
C11a .053(8) .035(8) .034(6) -.003(6) .016(6) .002(6)
C12a .053(8) .028(8) .032(6) -.001(6) .002(6) .007(6)
C13a .065(10) .044(9) .040(7) .007(7) .008(7) .001(6)
C14a .076(10) .044(10) .060(9) .019(8) -.001(8) .001(8)
C15a .105(15) .050(12) .086(11) .024(9) -.006(10) .002(9)
C16a .112(14) .022(8) .072(9) .021(7) .003(9) -.004(7)
C17a .059(9) .028(8) .062(8) .010(6) .005(7) .005(7)
C18a .077(11) .031(8) .112(13) -.012(7) -.020(9) -.019(9)
O1b .059(5) .052(8) .042(4) .005(4) .008(4) -.006(5)
O2b .078(7) .051(6) .046(6) -.010(5) .004(5) -.004(5)
N1b .067(8) .033(7) .034(6) .008(6) .008(5) .002(5)
N2b .063(8) .038(7) .055(7) -.003(6) .013(6) .002(6)
N3b .063(8) .028(6) .030(5) -.005(5) .013(5) -.006(5)
N4b .065(8) .044(7) .038(6) .003(6) .008(6) .007(5)
C1b .045(8) .033(8) .043(7) .006(6) .008(6) -.000(6)
C2b .075(10) .020(8) .039(7) .000(7) .018(7) -.005(6)
C3b .063(10) .049(9) .057(8) .006(7) .016(7) -.007(7)
C4b .101(13) .060(12) .065(10) .024(10) .025(9) .006(9)
C5b .107(13) .036(12) .112(11) .011(11) .049(10) -.020(10)
C6b .104(15) .051(12) .111(14) -.015(9) .034(11) -.019(9)
C7b .052(8) .037(9) .065(9) -.002(7) .017(7) .001(7)
C8b .074(10) .056(10) .082(10) -.034(8) .003(8) .006(8)
C9b .054(8) .034(7) .044(7) -.003(6) .016(6) -.004(6)
C10b .059(8) .041(11) .037(6) .012(6) .002(6) -.004(6)
C11b .061(10) .045(8) .030(6) .008(7) .019(7) -.005(6)
C12b .076(9) .037(8) .021(6) -.012(7) .008(6) -.005(6)
C13b .075(10) .050(9) .040(7) -.019(7) .019(7) .000(7)
C14b .106(13) .057(11) .050(9) -.021(10) .023(9) -.009(9)
C15b .150(18) .060(12) .041(8) -.043(12) .029(11) -.012(8)
C16b .137(16) .035(9) .037(8) -.014(10) .015(9) .007(7)
C17b .070(10) .054(10) .035(7) .006(8) .011(7) -.006(7)
C18b .086(11) .091(13) .039(8) -.007(10) -.002(8) .007(9)
Cl1c .054(3) .105(4) .088(3) -.002(3) .019(3) .028(3)
O1c .045(11) .094(16) .102(15) -.004(8) .028(9) .036(12)
O2c .125(19) .084(17) .28(4) -.030(13) .02(3) .08(2)
O3c .067(15) .45(6) .083(16) .02(3) -.005(12) .10(3)
O4c .116(18) .19(3) .21(4) -.038(18) .067(19) -.12(3)
Cl1d .085(7) .093(8) .101(7) .013(6) .004(6) -.019(6)
O1d .13(3) .11(3) .14(3) -.03(2) -.06(2) -.03(3)
O2d .20(4) .11(3) .14(3) .05(3) .03(3) -.07(3)
O3d .10(3) .24(5) .16(4) .12(3) -.06(3) -.11(4)
O4d .16(3) .11(3) .22(4) -.07(3) -.06(3) .03(3)
Cl1e .191(15) .185(16) .114(9) -.113(14) .092(10) -.098(11)
O1e .17(3) .15(4) .09(2) -.05(3) .02(2) -.08(3)
O2e .13(4) .21(5) .16(4) -.03(4) .04(3) -.07(4)
O3e .10(3) .38(8) .22(5) -.12(4) .05(3) -.10(5)
O4e .029(9) .041(10) .058(10) .021(7) .019(8) -.000(8)
O1w .102(9) .143(17) .118(9) -.009(9) .050(8) -.020(10)

loop_
_atom_type_symbol
_atom_type_scat_source
_atom_type_scat_dispersion_real
_atom_type_scat_dispersion_imag
C Int._Tables_Vol_IV_Tables_2.2B_and_2.3.1 .002 .002
H Int._Tables_Vol_IV_Tables_2.2B_and_2.3.1 0 0
N Int._Tables_Vol_IV_Tables_2.2B_and_2.3.1 .004 .003
O Int._Tables_Vol_IV_Tables_2.2B_and_2.3.1 .008 .006
Cl Int._Tables_Vol_IV_Tables_2.2B_and_2.3.1 .132 .159
Cu Int._Tables_Vol_IV_Tables_2.2B_and_2.3.1 .263 1.266

loop_
_geom_angle_atom_site_label_1
_geom_angle_atom_site_label_2
_geom_angle_atom_site_label_3
_geom_angle_site_symmetry_1
_geom_angle_site_symmetry_2
_geom_angle_site_symmetry_3
_geom_angle
O1a Cu N1a . . . 74.3(4)
O1a Cu N3a . . . 78.7(4)
O1a Cu O1b . . . 174.5(4)
O1a Cu N1b . . . 103.7(5)
O1a Cu N3b . . . 102.1(4)
N1a Cu N3a . . . 91.1(5)
N1a Cu O1b . . . 101.2(4)
N1a Cu N1b . . . 87.8(5)
N1a Cu N3b . . . 175.2(5)
N3a Cu O1b . . . 104.7(4)
N3a Cu N1b . . . 177.0(4)
N3a Cu N3b . . . 91.2(4)
O1b Cu N1b . . . 72.8(4)
O1b Cu N3b . . . 82.3(4)
N1b Cu N3b . . . 90.1(4)
Cu O1a C9a . . . 98.5(6)
Cu N1a C1a . . . 119.6(9)
Cu N1a C2a . . . 132.4(8)
C1a N1a C2a . . . 106.1(10)
C1a N2a C7a . . . 107.4(11)
C1a N2a C8a . . . 127.0(12)
C7a N2a C8a . . . 125.4(12)
Cu N3a C11a . . . 129.2(9)
Cu N3a C12a . . . 123.5(8)
C11a N3a C12a . . . 107.2(10)
C11a N4a C17a . . . 108.2(11)
C11a N4a C18a . . . 128.8(11)
C17a N4a C18a . . . 122.9(12)
N1a C1a N2a . . . 112.1(11)
N1a C1a C9a . . . 121.3(11)
N2a C1a C9a . . . 126.5(12)
N1a C2a C3a . . . 131.0(11)
N1a C2a C7a . . . 108.0(11)
C3a C2a C7a . . . 120.9(12)
C2a C3a C4a . . . 118.0(11)
C3a C4a C5a . . . 120.1(12)
C4a C5a C6a . . . 121.7(12)
C5a C6a C7a . . . 116.8(12)
N2a C7a C2a . . . 106.4(11)
N2a C7a C6a . . . 131.1(12)
C2a C7a C6a . . . 122.5(12)
O1a C9a C1a . . . 109.4(10)
O1a C9a C10a . . . 110.1(10)
C1a C9a C10a . . . 111.9(10)
O2a C10a C9a . . . 107.9(11)
O2a C10a C11a . . . 109.0(10)
C9a C10a C11a . . . 115.0(10)
N3a C11a N4a . . . 110.5(11)
N3a C11a C10a . . . 131.0(12)
N4a C11a C10a . . . 118.4(11)
N3a C12a C13a . . . 133.1(12)
N3a C12a C17a . . . 107.7(11)
C13a C12a C17a . . . 119.2(12)
C12a C13a C14a . . . 118.1(13)
C13a C14a C15a . . . 121.5(15)
C14a C15a C16a . . . 122.3(16)
C15a C16a C17a . . . 114.1(14)
N4a C17a C12a . . . 106.3(11)
N4a C17a C16a . . . 129.0(13)
C12a C17a C16a . . . 124.6(13)
Cu O1b C9b . . . 102.3(7)
Cu N1b C1b . . . 119.3(9)
Cu N1b C2b . . . 133.8(9)
C1b N1b C2b . . . 106.9(11)
C1b N2b C7b . . . 107.6(11)
C1b N2b C8b . . . 129.9(12)
C7b N2b C8b . . . 122.4(12)
Cu N3b C11b . . . 129.2(9)
Cu N3b C12b . . . 125.8(9)
C11b N3b C12b . . . 103.5(10)
C11b N4b C17b . . . 106.5(11)
C11b N4b C18b . . . 128.9(12)
C17b N4b C18b . . . 124.5(12)
N1b C1b N2b . . . 112.2(12)
N1b C1b C9b . . . 120.8(11)
N2b C1b C9b . . . 127.1(12)
N1b C2b C3b . . . 128.3(12)
N1b C2b C7b . . . 107.5(12)
C3b C2b C7b . . . 124.1(13)
C2b C3b C4b . . . 113.4(13)
C3b C4b C5b . . . 123.3(17)
C4b C5b C6b . . . 120.2(17)
C5b C6b C7b . . . 116.6(16)
N2b C7b C2b . . . 105.8(12)
N2b C7b C6b . . . 132.0(14)
C2b C7b C6b . . . 122.3(14)
O1b C9b C1b . . . 106.5(10)
O1b C9b C10b . . . 111.4(10)
C1b C9b C10b . . . 113.9(10)
O2b C10b C9b . . . 111.9(11)
O2b C10b C11b . . . 107.9(10)
C9b C10b C11b . . . 113.4(10)
N3b C11b N4b . . . 113.7(12)
N3b C11b C10b . . . 128.7(11)
N4b C11b C10b . . . 117.6(11)
N3b C12b C13b . . . 129.0(11)
N3b C12b C17b . . . 110.4(12)
C13b C12b C17b . . . 120.4(12)
C12b C13b C14b . . . 115.6(13)
C13b C14b C15b . . . 122.8(17)
C14b C15b C16b . . . 123.4(16)
C15b C16b C17b . . . 112.7(15)
N4b C17b C12b . . . 105.8(12)
N4b C17b C16b . . . 129.3(14)
C12b C17b C16b . . . 124.9(14)
O1c Cl1c O2c . . . 108.5(13)
O1c Cl1c O3c . . . 108.9(15)
O1c Cl1c O4c . . . 111.6(15)
O2c Cl1c O3c . . . 107(3)
O2c Cl1c O4c . . . 110.6(18)
O3c Cl1c O4c . . . 110.0(17)
O1c' Cl1c O2c' . . . 109(3)
O1c' Cl1c O3c' . . . 110(3)
O1c' Cl1c O4c' . . . 109(3)
O2c' Cl1c O3c' . . . 110(4)
O2c' Cl1c O4c' . . . 109(3)
O3c' Cl1c O4c' . . . 109(3)
O1d Cl1d O2d . . . 106.9(18)
O1d Cl1d O3d . . . 109.8(18)
O1d Cl1d O4d . . . 109.4(18)
O2d Cl1d O3d . . . 111.3(19)
O2d Cl1d O4d . . . 110.5(19)
O3d Cl1d O4d . . . 108.7(19)
O1e Cl1e O2e . . . 110(3)
O1e Cl1e O3e . . . 111(3)
O1e Cl1e O4e . . . 109.4(16)
O2e Cl1e O3e . . . 108(3)
O2e Cl1e O4e . . . 107.6(17)
O3e Cl1e O4e . . . 110.4(18)

loop_
_geom_bond_atom_site_label_1
_geom_bond_atom_site_label_2
_geom_bond_site_symmetry_1
_geom_bond_site_symmetry_2
_geom_bond_distance
Cu O1a . . 2.576(8)
Cu N1a . . 1.992(10)
Cu N3a . . 2.018(10)
Cu O1b . . 2.462(9)
Cu N1b . . 2.034(11)
Cu N3b . . 2.053(10)
O1a C9a . . 1.427(13)
O2a C10a . . 1.432(16)
N1a C1a . . 1.322(17)
N1a C2a . . 1.416(17)
N2a C1a . . 1.371(17)
N2a C7a . . 1.381(17)
N2a C8a . . 1.474(18)
N3a C11a . . 1.332(15)
N3a C12a . . 1.411(16)
N4a C11a . . 1.378(17)
N4a C17a . . 1.380(17)
N4a C18a . . 1.472(19)
C1a C9a . . 1.490(17)
C2a C3a . . 1.394(18)
C2a C7a . . 1.407(17)
C3a C4a . . 1.392(18)
C4a C5a . . 1.428(19)
C5a C6a . . 1.40(2)
C6a C7a . . 1.374(18)
C9a C10a . . 1.525(19)
C10a C11a . . 1.497(17)
C12a C13a . . 1.354(18)
C12a C17a . . 1.410(18)
C13a C14a . . 1.42(3)
C14a C15a . . 1.35(3)
C15a C16a . . 1.43(3)
C16a C17a . . 1.37(2)
O1b C9b . . 1.429(14)
O2b C10b . . 1.373(15)
N1b C1b . . 1.280(17)
N1b C2b . . 1.377(17)
N2b C1b . . 1.292(17)
N2b C7b . . 1.378(17)
N2b C8b . . 1.482(19)
N3b C11b . . 1.337(17)
N3b C12b . . 1.372(16)
N4b C11b . . 1.324(16)
N4b C17b . . 1.377(18)
N4b C18b . . 1.464(19)
C1b C9b . . 1.538(18)
C2b C3b . . 1.43(2)
C2b C7b . . 1.345(19)
C3b C4b . . 1.41(3)
C4b C5b . . 1.39(3)
C5b C6b . . 1.44(3)
C6b C7b . . 1.38(3)
C9b C10b . . 1.523(16)
C10b C11b . . 1.562(19)
C12b C13b . . 1.43(2)
C12b C17b . . 1.375(18)
C13b C14b . . 1.38(3)
C14b C15b . . 1.40(3)
C15b C16b . . 1.39(3)
C16b C17b . . 1.43(2)
Cl1c O1c . . 1.400(17)
Cl1c O2c . . 1.40(3)
Cl1c O3c . . 1.34(3)
Cl1c O4c . . 1.36(3)
Cl1c O1c' . . 1.43(5)
Cl1c O2c' . . 1.40(5)
Cl1c O3c' . . 1.41(5)
Cl1c O4c' . . 1.31(4)
Cl1d O1d . . 1.42(3)
Cl1d O2d . . 1.47(4)
Cl1d O3d . . 1.42(4)
Cl1d O4d . . 1.44(3)
Cl1e O1e . . 1.38(4)
Cl1e O2e . . 1.45(4)
Cl1e O3e . . 1.42(4)
Cl1e O4e . . 1.54(2)

loop_
_geom_torsion_atom_site_label_1
_geom_torsion_atom_site_label_2
_geom_torsion_atom_site_label_3
_geom_torsion_atom_site_label_4
_geom_torsion_site_symmetry_1
_geom_torsion_site_symmetry_2
_geom_torsion_site_symmetry_3
_geom_torsion_site_symmetry_4
_geom_torsion
N1a Cu O1a C9a . . . . 29.8(8)
N3a Cu O1a C9a . . . . -64.6(8)
O1b Cu O1a C9a . . . . 64(4)
N1b Cu O1a C9a . . . . 113.5(8)
N3b Cu O1a C9a . . . . -153.4(8)
O1a Cu N1a C1a . . . . -11.5(10)
O1a Cu N1a C2a . . . . 150.3(12)
N3a Cu N1a C1a . . . . 66.4(10)
N3a Cu N1a C2a . . . . -131.8(12)
O1b Cu N1a C1a . . . . 171.6(10)
O1b Cu N1a C2a . . . . -26.6(12)
N1b Cu N1a C1a . . . . -116.4(10)
N1b Cu N1a C2a . . . . 45.4(12)
N3b Cu N1a C1a . . . . -52(6)
N3b Cu N1a C2a . . . . 109(5)
O1a Cu N3a C11a . . . . 26.9(10)
O1a Cu N3a C12a . . . . -155.3(9)
N1a Cu N3a C11a . . . . -46.8(10)
N1a Cu N3a C12a . . . . 131.0(9)
O1b Cu N3a C11a . . . . -148.7(10)
O1b Cu N3a C12a . . . . 29.1(9)
N1b Cu N3a C11a . . . . -117(8)
N1b Cu N3a C12a . . . . 61(8)
N3b Cu N3a C11a . . . . 129.0(10)
N3b Cu N3a C12a . . . . -53.2(9)
O1a Cu O1b C9b . . . . 87(3)
N1a Cu O1b C9b . . . . 120.2(7)
N3a Cu O1b C9b . . . . -145.7(7)
N1b Cu O1b C9b . . . . 36.0(7)
N3b Cu O1b C9b . . . . -56.5(7)
O1a Cu N1b C1b . . . . 161.9(9)
O1a Cu N1b C2b . . . . -15.6(11)
N1a Cu N1b C1b . . . . -124.9(9)
N1a Cu N1b C2b . . . . 57.6(11)
N3a Cu N1b C1b . . . . -55(8)
N3a Cu N1b C2b . . . . 128(7)
O1b Cu N1b C1b . . . . -22.5(9)
O1b Cu N1b C2b . . . . 160.0(11)
N3b Cu N1b C1b . . . . 59.4(10)
N3b Cu N1b C2b . . . . -118.1(11)
O1a Cu N3b C11b . . . . -164.8(11)
O1a Cu N3b C12b . . . . 31.2(11)
N1a Cu N3b C11b . . . . -125(5)
N1a Cu N3b C12b . . . . 71(6)
N3a Cu N3b C11b . . . . 116.5(11)
N3a Cu N3b C12b . . . . -47.6(10)
O1b Cu N3b C11b . . . . 11.9(11)
O1b Cu N3b C12b . . . . -152.2(11)
N1b Cu N3b C11b . . . . -60.7(11)
N1b Cu N3b C12b . . . . 135.2(11)
Cu O1a C9a C1a . . . . -40.5(10)
Cu O1a C9a C10a . . . . 82.9(9)
Cu N1a C1a N2a . . . . 166.9(9)
Cu N1a C1a C9a . . . . -9.8(16)
C2a N1a C1a N2a . . . . .8(14)
C2a N1a C1a C9a . . . . -176.0(11)
Cu N1a C2a C3a . . . . 14(3)
Cu N1a C2a C7a . . . . -162.7(9)
C1a N1a C2a C3a . . . . 177.4(14)
C1a N1a C2a C7a . . . . .9(14)
C7a N2a C1a N1a . . . . -2.2(15)
C7a N2a C1a C9a . . . . 174.3(12)
C8a N2a C1a N1a . . . . 173.0(13)
C8a N2a C1a C9a . . . . -11(3)
C1a N2a C7a C2a . . . . 2.6(14)
C1a N2a C7a C6a . . . . -175.2(13)
C8a N2a C7a C2a . . . . -172.6(13)
C8a N2a C7a C6a . . . . 10(3)
Cu N3a C11a N4a . . . . 178.2(8)
Cu N3a C11a C10a . . . . 1.5(18)
C12a N3a C11a N4a . . . . .1(13)
C12a N3a C11a C10a . . . . -176.5(12)
Cu N3a C12a C13a . . . . .7(18)
Cu N3a C12a C17a . . . . -177.2(8)
C11a N3a C12a C13a . . . . 178.9(13)
C11a N3a C12a C17a . . . . 1.0(13)
C17a N4a C11a N3a . . . . -1.2(14)
C17a N4a C11a C10a . . . . 175.9(11)
C18a N4a C11a N3a . . . . -178.0(13)
C18a N4a C11a C10a . . . . -.9(19)
C11a N4a C17a C12a . . . . 1.7(14)
C11a N4a C17a C16a . . . . -175.4(14)
C18a N4a C17a C12a . . . . 178.8(12)
C18a N4a C17a C16a . . . . 2(3)
N1a C1a C9a O1a . . . . 41.1(16)
N1a C1a C9a C10a . . . . -81.2(14)
N2a C1a C9a O1a . . . . -135.1(13)
N2a C1a C9a C10a . . . . 102.5(14)
N1a C2a C3a C4a . . . . -174.7(13)
C7a C2a C3a C4a . . . . 1.5(18)
N1a C2a C7a N2a . . . . -2.2(14)
N1a C2a C7a C6a . . . . 175.8(12)
C3a C2a C7a N2a . . . . -179.1(12)
C3a C2a C7a C6a . . . . -1.1(19)
C2a C3a C4a C5a . . . . -1.1(19)
C3a C4a C5a C6a . . . . 0(2)
C4a C5a C6a C7a . . . . .0(19)
C5a C6a C7a N2a . . . . 177.8(13)
C5a C6a C7a C2a . . . . .3(19)
O1a C9a C10a O2a . . . . -172.8(9)
O1a C9a C10a C11a . . . . -50.8(14)
C1a C9a C10a O2a . . . . -50.9(13)
C1a C9a C10a C11a . . . . 71.1(13)
O2a C10a C11a N3a . . . . 116.8(14)
O2a C10a C11a N4a . . . . -59.7(15)
C9a C10a C11a N3a . . . . -4.6(19)
C9a C10a C11a N4a . . . . 179.0(11)
N3a C12a C13a C14a . . . . -173.8(13)
C17a C12a C13a C14a . . . . 4.0(18)
N3a C12a C17a N4a . . . . -1.7(14)
N3a C12a C17a C16a . . . . 175.6(13)
C13a C12a C17a N4a . . . . -180.0(11)
C13a C12a C17a C16a . . . . -3(2)
C12a C13a C14a C15a . . . . -3(3)
C13a C14a C15a C16a . . . . 0(3)
C14a C15a C16a C17a . . . . 1(3)
C15a C16a C17a N4a . . . . 176.6(14)
C15a C16a C17a C12a . . . . 0(3)
Cu O1b C9b C1b . . . . -41.1(9)
Cu O1b C9b C10b . . . . 83.7(10)
Cu N1b C1b N2b . . . . -176.2(8)
Cu N1b C1b C9b . . . . 5.4(15)
C2b N1b C1b N2b . . . . 1.9(14)
C2b N1b C1b C9b . . . . -176.5(10)
Cu N1b C2b C3b . . . . -6.9(19)
Cu N1b C2b C7b . . . . 176.0(9)
C1b N1b C2b C3b . . . . 175.3(13)
C1b N1b C2b C7b . . . . -1.7(14)
C7b N2b C1b N1b . . . . -1.3(15)
C7b N2b C1b C9b . . . . 176.9(12)
C8b N2b C1b N1b . . . . 176.5(12)
C8b N2b C1b C9b . . . . -5(3)
C1b N2b C7b C2b . . . . .2(14)
C1b N2b C7b C6b . . . . 179.3(16)
C8b N2b C7b C2b . . . . -177.8(12)
C8b N2b C7b C6b . . . . 1(3)
Cu N3b C11b N4b . . . . -164.3(9)
Cu N3b C11b C10b . . . . 16.8(19)
C12b N3b C11b N4b . . . . 2.5(14)
C12b N3b C11b C10b . . . . -176.4(12)
Cu N3b C12b C13b . . . . -19.4(18)
Cu N3b C12b C17b . . . . 165.0(9)
C11b N3b C12b C13b . . . . 173.2(13)
C11b N3b C12b C17b . . . . -2.4(14)
C17b N4b C11b N3b . . . . -1.7(15)
C17b N4b C11b C10b . . . . 177.4(11)
C18b N4b C11b N3b . . . . 176.8(13)
C18b N4b C11b C10b . . . . -4(2)
C11b N4b C17b C12b . . . . .1(14)
C11b N4b C17b C16b . . . . 179.9(14)
C18b N4b C17b C12b . . . . -178.5(12)
C18b N4b C17b C16b . . . . 1(3)
N1b C1b C9b O1b . . . . 30.2(15)
N1b C1b C9b C10b . . . . -93.0(13)
N2b C1b C9b O1b . . . . -148.0(12)
N2b C1b C9b C10b . . . . 88.8(15)
N1b C2b C3b C4b . . . . 179.2(13)
C7b C2b C3b C4b . . . . -4(2)
N1b C2b C7b N2b . . . . .9(14)
N1b C2b C7b C6b . . . . -178.3(14)
C3b C2b C7b N2b . . . . -176.3(12)
C3b C2b C7b C6b . . . . 5(3)
C2b C3b C4b C5b . . . . 2(3)
C3b C4b C5b C6b . . . . 0(3)
C4b C5b C6b C7b . . . . 0(3)
C5b C6b C7b N2b . . . . 178.8(15)
C5b C6b C7b C2b . . . . -2(3)
O1b C9b C10b O2b . . . . -176.1(10)
O1b C9b C10b C11b . . . . -53.8(14)
C1b C9b C10b O2b . . . . -55.6(14)
C1b C9b C10b C11b . . . . 66.8(13)
O2b C10b C11b N3b . . . . 118.3(13)
O2b C10b C11b N4b . . . . -60.6(15)
C9b C10b C11b N3b . . . . -6.2(18)
C9b C10b C11b N4b . . . . 174.9(11)
N3b C12b C13b C14b . . . . -178.2(13)
C17b C12b C13b C14b . . . . -3.0(19)
N3b C12b C17b N4b . . . . 1.5(15)
N3b C12b C17b C16b . . . . -178.4(13)
C13b C12b C17b N4b . . . . -174.6(12)
C13b C12b C17b C16b . . . . 6(3)
C12b C13b C14b C15b . . . . 0(3)
C13b C14b C15b C16b . . . . 0(3)
C14b C15b C16b C17b . . . . 3(3)
C15b C16b C17b N4b . . . . 175.1(14)
C15b C16b C17b C12b . . . . -5(3)
